data_2240965
loop_
_publ_author_name
'Richers, Casseday P.'
'Bertke, Jeffery A.'
'Gray, Danielle L.'
'Rauchfuss, Thomas B.'

_publ_contact_author
;
Danielle L. Gray
University of Illinois
School of Chemical Sciences, Box 59-1
505 South Mathews Avenue
Urbana, Illinois  61801
USA
;
_publ_section_title
;
 Crystal structure of
 tetrakis(acetylacetonato)dichloridodi-\m~3~-methanolato-tetra-\m~2~-methanolato-tetrairon(III)
;
_journal_coeditor_code CV5491
_journal_issue 8
_journal_name_full 'Acta Crystallographica Section E'
_journal_page_first 976
_journal_page_last 979
_journal_paper_doi 10.1107/S2056989015013535
_journal_volume 71
_journal_year 2015
_chemical_formula_iupac '[Fe4 (C5 H7 O2)4 (C H3 O)6 Cl2]'
_chemical_formula_moiety 'C26 H46 Cl2 Fe4 O14'
_chemical_formula_sum 'C26 H46 Cl2 Fe4 O14'
_chemical_formula_weight 876.93
_chemical_name_systematic Tetrakis(acetylacetonato)dichloridodi-\m~3~-methanolato-tetra-\m~2~-methanolato-tetrairon(III)
_space_group_crystal_system orthorhombic
_space_group_IT_number 61
_space_group_name_Hall '-P 2ac 2ab'
_space_group_name_H-M_alt 'P b c a'
_symmetry_space_group_name_Hall '-P 2ac 2ab'
_symmetry_space_group_name_H-M 'P b c a'
_atom_sites_solution_hydrogens geom
_audit_creation_method SHELXL-2014/6
_cell_angle_alpha 90
_cell_angle_beta 90
_cell_angle_gamma 90
_cell_formula_units_Z 4
_cell_length_a 14.0714(6)
_cell_length_b 12.1888(4)
_cell_length_c 21.3543(7)
_cell_measurement_reflns_used 9882
_cell_measurement_temperature 102(2)
_cell_measurement_theta_max 28.31
_cell_measurement_theta_min 2.39
_cell_volume 3662.6(2)
_computing_cell_refinement
;
SAINT (Bruker, 2013)
;
_computing_data_collection
;
APEX2 (Bruker, 2013)
;
_computing_data_reduction
;
SAINT (Bruker, 2013),
XPREP (Bruker, 2013),
SADABS (Bruker, 2012) and
TWINABS (Bruker, 2012)
;
_computing_molecular_graphics
;
SHELXTL (Bruker, 2013) and CrystalMaker (CrystalMaker, 2014)
;
_computing_publication_material
;
XCIF (Bruker, 2013) and publCIF (Westrip, 2010)
;
_computing_structure_refinement
;
SHELXL2013 (Sheldrick, 2015b)
;
_computing_structure_solution
;
SHELXTL (Sheldrick, 2015a)
;
_diffrn_ambient_temperature 102(2)
_diffrn_measured_fraction_theta_full 0.999
_diffrn_measured_fraction_theta_max 0.998
_diffrn_measurement_device 'Bruker D8 Venture/Photon 100'
_diffrn_measurement_method 'profile data from \f and \w scans'
_diffrn_radiation_monochromator 'multilayer mirrors'
_diffrn_radiation_source 'microfocus sealed tube'
_diffrn_radiation_type MoK\a
_diffrn_radiation_wavelength 0.71073
_diffrn_reflns_av_R_equivalents 0.0598
_diffrn_reflns_limit_h_max 18
_diffrn_reflns_limit_h_min -18
_diffrn_reflns_limit_k_max 16
_diffrn_reflns_limit_k_min -15
_diffrn_reflns_limit_l_max 28
_diffrn_reflns_limit_l_min -28
_diffrn_reflns_number 46682
_diffrn_reflns_theta_full 25.242
_diffrn_reflns_theta_max 28.331
_diffrn_reflns_theta_min 2.920
_exptl_absorpt_coefficient_mu 1.758
_exptl_absorpt_correction_T_max 0.7177
_exptl_absorpt_correction_T_min 0.5683
_exptl_absorpt_correction_type integration
_exptl_absorpt_process_details
;
(SADABS; Bruker, 2012)
;
_exptl_crystal_colour orange
_exptl_crystal_density_diffrn 1.590
_exptl_crystal_density_method 'not measured'
_exptl_crystal_description prism
_exptl_crystal_F_000 1808
_exptl_crystal_size_max 0.379
_exptl_crystal_size_mid 0.373
_exptl_crystal_size_min 0.232
_refine_diff_density_max 0.387
_refine_diff_density_min -0.336
_refine_ls_extinction_method none
_refine_ls_goodness_of_fit_ref 1.044
_refine_ls_hydrogen_treatment constr
_refine_ls_matrix_type full
_refine_ls_number_parameters 215
_refine_ls_number_reflns 4559
_refine_ls_number_restraints 0
_refine_ls_restrained_S_all 1.044
_refine_ls_R_factor_all 0.0400
_refine_ls_R_factor_gt 0.0282
_refine_ls_shift/su_max 0.001
_refine_ls_shift/su_mean 0.000
_refine_ls_structure_factor_coef Fsqd
_refine_ls_weighting_details 'w=1/[\s^2^(Fo^2^)+(0.0352P)^2^+1.8648P] where P=(Fo^2^+2Fc^2^)/3'
_refine_ls_weighting_scheme calc
_refine_ls_wR_factor_gt 0.0658
_refine_ls_wR_factor_ref 0.0699
_reflns_number_gt 3837
_reflns_number_total 4559
_reflns_threshold_expression 'I > 2\s(I)'
_cod_data_source_file cv5491sup1.cf
_cod_data_source_block I
_cod_database_code 2240965
_shelx_space_group_comment
;
The symmetry employed for this shelxl refinement is uniquely defined
by the following loop, which should always be used as a source of
symmetry information in preference to the above space-group names.
They are only intended as comments.
;
_shelx_estimated_absorpt_t_min 0.555
_shelx_estimated_absorpt_t_max 0.686
_shelxl_version_number 2014/6

loop_
_space_group_symop_operation_xyz
'x, y, z'
'-x+1/2, -y, z+1/2'
'-x, y+1/2, -z+1/2'
'x+1/2, -y+1/2, -z'
'-x, -y, -z'
'x-1/2, y, -z-1/2'
'x, -y-1/2, z-1/2'
'-x-1/2, y-1/2, z'

loop_
_atom_site_type_symbol
_atom_site_label
_atom_site_fract_x
_atom_site_fract_y
_atom_site_fract_z
_atom_site_U_iso_or_equiv
_atom_site_adp_type
_atom_site_calc_flag
_atom_site_occupancy
Fe Fe1 0.44600(2) 0.60052(2) 0.38841(2) 0.01161(7) Uani d 1
Fe Fe2 0.49483(2) 0.38287(2) 0.46636(2) 0.01051(7) Uani d 1
Cl Cl1 0.31634(3) 0.65927(4) 0.33408(2) 0.01952(11) Uani d 1
O O1 0.52694(10) 0.73202(11) 0.37204(6) 0.0177(3) Uani d 1
O O2 0.51458(9) 0.52865(11) 0.31778(6) 0.0170(3) Uani d 1
O O3 0.39890(9) 0.45244(10) 0.41172(5) 0.0126(2) Uani d 1
O O4 0.55491(8) 0.53740(10) 0.45395(5) 0.0106(2) Uani d 1
O O5 0.59118(9) 0.33767(10) 0.52897(5) 0.0130(3) Uani d 1
O O6 0.41693(9) 0.25001(10) 0.47819(6) 0.0158(3) Uani d 1
O O7 0.56371(9) 0.31011(10) 0.39767(6) 0.0153(3) Uani d 1
C C1 0.63600(17) 0.85947(17) 0.33019(11) 0.0306(5) Uani d 1
H H1A 0.5958 0.9116 0.3530 0.046 Uiso calc 1
H H1B 0.6452 0.8854 0.2872 0.046 Uiso calc 1
H H1C 0.6978 0.8535 0.3511 0.046 Uiso calc 1
C C2 0.58856(14) 0.74858(16) 0.32912(9) 0.0190(4) Uani d 1
C C3 0.61526(14) 0.67189(17) 0.28427(9) 0.0204(4) Uani d 1
H H3 0.6604 0.6933 0.2535 0.024 Uiso calc 1
C C4 0.57959(13) 0.56530(16) 0.28188(8) 0.0169(4) Uani d 1
C C5 0.61965(15) 0.48447(18) 0.23600(9) 0.0246(4) Uani d 1
H H5A 0.6607 0.4323 0.2581 0.037 Uiso calc 1
H H5B 0.6568 0.5236 0.2042 0.037 Uiso calc 1
H H5C 0.5676 0.4447 0.2157 0.037 Uiso calc 1
C C6 0.34499(14) 0.38938(16) 0.36761(9) 0.0201(4) Uani d 1
H H6A 0.3847 0.3723 0.3312 0.030 Uiso calc 1
H H6B 0.2894 0.4317 0.3541 0.030 Uiso calc 1
H H6C 0.3240 0.3210 0.3874 0.030 Uiso calc 1
C C7 0.65434(12) 0.54563(16) 0.43948(8) 0.0151(4) Uani d 1
H H7A 0.6918 0.5215 0.4756 0.023 Uiso calc 1
H H7B 0.6701 0.6220 0.4296 0.023 Uiso calc 1
H H7C 0.6690 0.4990 0.4034 0.023 Uiso calc 1
C C8 0.63734(16) 0.23375(17) 0.52457(10) 0.0242(5) Uani d 1
H H8A 0.5895 0.1754 0.5233 0.036 Uiso calc 1
H H8B 0.6785 0.2232 0.5611 0.036 Uiso calc 1
H H8C 0.6757 0.2313 0.4863 0.036 Uiso calc 1
C C9 0.35287(16) 0.07273(17) 0.46844(10) 0.0258(5) Uani d 1
H H9A 0.3624 0.0571 0.5130 0.039 Uiso calc 1
H H9B 0.3634 0.0057 0.4440 0.039 Uiso calc 1
H H9C 0.2878 0.0987 0.4617 0.039 Uiso calc 1
C C10 0.42174(14) 0.15947(15) 0.44786(9) 0.0171(4) Uani d 1
C C11 0.48468(15) 0.13917(15) 0.39877(9) 0.0198(4) Uani d 1
H H11 0.4823 0.0689 0.3796 0.024 Uiso calc 1
C C12 0.55074(14) 0.21388(16) 0.37582(9) 0.0175(4) Uani d 1
C C13 0.61370(17) 0.18240(18) 0.32192(10) 0.0286(5) Uani d 1
H H13A 0.6064 0.2360 0.2881 0.043 Uiso calc 1
H H13B 0.5957 0.1095 0.3067 0.043 Uiso calc 1
H H13C 0.6801 0.1812 0.3358 0.043 Uiso calc 1

loop_
_atom_site_aniso_label
_atom_site_aniso_U_11
_atom_site_aniso_U_22
_atom_site_aniso_U_33
_atom_site_aniso_U_12
_atom_site_aniso_U_13
_atom_site_aniso_U_23
Fe1 0.01076(13) 0.01374(13) 0.01034(12) -0.00004(9) 0.00102(9) 0.00161(9)
Fe2 0.01094(13) 0.01008(12) 0.01050(13) -0.00020(9) 0.00027(9) -0.00061(9)
Cl1 0.0182(2) 0.0259(2) 0.0145(2) 0.00438(18) -0.00364(17) 0.00256(17)
O1 0.0174(7) 0.0180(7) 0.0179(7) -0.0018(5) 0.0040(5) 0.0027(5)
O2 0.0156(7) 0.0208(7) 0.0146(6) 0.0001(5) 0.0040(5) 0.0015(5)
O3 0.0119(6) 0.0147(6) 0.0112(6) -0.0025(5) -0.0017(5) -0.0005(5)
O4 0.0074(6) 0.0125(6) 0.0121(6) -0.0004(5) 0.0015(4) 0.0004(5)
O5 0.0127(6) 0.0126(6) 0.0138(6) 0.0031(5) -0.0001(5) -0.0005(5)
O6 0.0164(7) 0.0139(6) 0.0171(6) -0.0030(5) 0.0016(5) 0.0001(5)
O7 0.0166(7) 0.0144(6) 0.0149(6) -0.0002(5) 0.0029(5) -0.0029(5)
C1 0.0292(12) 0.0239(11) 0.0388(13) -0.0074(9) 0.0114(10) 0.0021(9)
C2 0.0147(9) 0.0205(10) 0.0216(10) -0.0003(8) -0.0005(8) 0.0080(8)
C3 0.0154(10) 0.0280(10) 0.0177(9) -0.0016(8) 0.0047(7) 0.0064(8)
C4 0.0134(9) 0.0268(10) 0.0105(8) 0.0042(8) -0.0008(7) 0.0044(7)
C5 0.0230(11) 0.0302(11) 0.0205(10) 0.0037(9) 0.0077(8) -0.0007(8)
C6 0.0198(10) 0.0216(10) 0.0191(9) -0.0059(8) -0.0080(8) -0.0011(7)
C7 0.0076(8) 0.0205(9) 0.0172(9) -0.0002(7) 0.0020(7) 0.0018(7)
C8 0.0272(11) 0.0190(10) 0.0263(11) 0.0127(8) -0.0064(9) -0.0051(8)
C9 0.0244(11) 0.0176(10) 0.0353(12) -0.0064(8) 0.0005(9) 0.0005(8)
C10 0.0164(9) 0.0131(9) 0.0217(9) -0.0005(7) -0.0053(7) 0.0014(7)
C11 0.0236(11) 0.0129(9) 0.0229(10) -0.0008(7) -0.0019(8) -0.0056(7)
C12 0.0193(10) 0.0182(9) 0.0151(9) 0.0044(8) -0.0013(7) -0.0035(7)
C13 0.0334(13) 0.0252(11) 0.0274(11) 0.0016(9) 0.0113(9) -0.0107(9)

loop_
_atom_type_symbol
_atom_type_description
_atom_type_scat_dispersion_real
_atom_type_scat_dispersion_imag
_atom_type_scat_source
C C 0.0033 0.0016 'International Tables Vol C Tables 4.2.6.8 and 6.1.1.4'
H H 0.0000 0.0000 'International Tables Vol C Tables 4.2.6.8 and 6.1.1.4'
O O 0.0106 0.0060 'International Tables Vol C Tables 4.2.6.8 and 6.1.1.4'
Cl Cl 0.1484 0.1585 'International Tables Vol C Tables 4.2.6.8 and 6.1.1.4'
Fe Fe 0.3463 0.8444 'International Tables Vol C Tables 4.2.6.8 and 6.1.1.4'

loop_
_exptl_crystal_face_index_h
_exptl_crystal_face_index_k
_exptl_crystal_face_index_l
_exptl_crystal_face_perp_dist
0.00 1.00 0.00 0.2150
0.00 -1.00 0.00 0.1950
1.00 0.00 0.00 0.2100
-1.00 0.00 0.00 0.2170
0.00 0.00 -1.00 0.1160
0.00 0.00 1.00 0.1110
0.00 1.00 -1.00 0.1950
0.00 1.00 1.00 0.2030
0.00 -1.00 -2.00 0.1560
0.00 -1.00 1.00 0.1780
-2.00 -2.00 1.00 0.1600
2.00 2.00 -1.00 0.1740
-2.00 1.00 -1.00 0.1750
2.00 -1.00 1.00 0.1810
1.00 -1.00 2.00 0.1500
-1.00 1.00 -2.00 0.1520
1.00 -1.00 -1.00 0.1690
-1.00 1.00 1.00 0.1550
-1.00 -1.00 -2.00 0.1460
1.00 1.00 2.00 0.1670

loop_
_geom_angle_atom_site_label_1
_geom_angle_atom_site_label_2
_geom_angle_atom_site_label_3
_geom_angle_site_symmetry_1
_geom_angle_site_symmetry_3
_geom_angle
O3 Fe1 O5 . 5_666 91.96(5)
O3 Fe1 O2 . . 87.24(5)
O5 Fe1 O2 5_666 . 164.84(5)
O3 Fe1 O1 . . 164.47(5)
O5 Fe1 O1 5_666 . 90.08(5)
O2 Fe1 O1 . . 86.80(5)
O3 Fe1 O4 . . 75.92(5)
O5 Fe1 O4 5_666 . 75.69(5)
O2 Fe1 O4 . . 89.45(5)
O1 Fe1 O4 . . 89.70(5)
O3 Fe1 Cl1 . . 98.40(4)
O5 Fe1 Cl1 5_666 . 97.01(4)
O2 Fe1 Cl1 . . 98.08(4)
O1 Fe1 Cl1 . . 96.63(4)
O4 Fe1 Cl1 . . 170.40(3)
O7 Fe2 O6 . . 89.95(5)
O7 Fe2 O3 . . 95.14(5)
O6 Fe2 O3 . . 92.77(5)
O7 Fe2 O5 . . 92.33(5)
O6 Fe2 O5 . . 93.76(5)
O3 Fe2 O5 . . 170.08(5)
O7 Fe2 O4 . 5_666 170.08(5)
O6 Fe2 O4 . 5_666 95.27(5)
O3 Fe2 O4 . 5_666 93.02(5)
O5 Fe2 O4 . 5_666 78.95(5)
O7 Fe2 O4 . . 96.48(5)
O6 Fe2 O4 . . 170.16(5)
O3 Fe2 O4 . . 79.28(5)
O5 Fe2 O4 . . 93.41(5)
O4 Fe2 O4 5_666 . 79.52(5)
C2 O1 Fe1 . . 129.75(13)
C4 O2 Fe1 . . 130.44(13)
C6 O3 Fe2 . . 121.31(11)
C6 O3 Fe1 . . 119.96(11)
Fe2 O3 Fe1 . . 108.06(6)
C7 O4 Fe2 . 5_666 118.09(10)
C7 O4 Fe2 . . 119.09(10)
Fe2 O4 Fe2 5_666 . 100.48(5)
C7 O4 Fe1 . . 120.95(10)
Fe2 O4 Fe1 5_666 . 97.00(5)
Fe2 O4 Fe1 . . 96.53(5)
C8 O5 Fe2 . . 120.92(11)
C8 O5 Fe1 . 5_666 120.97(11)
Fe2 O5 Fe1 . 5_666 108.25(6)
C10 O6 Fe2 . . 127.83(12)
C12 O7 Fe2 . . 128.04(12)
C2 C1 H1A . . 109.5
C2 C1 H1B . . 109.5
H1A C1 H1B . . 109.5
C2 C1 H1C . . 109.5
H1A C1 H1C . . 109.5
H1B C1 H1C . . 109.5
O1 C2 C3 . . 124.85(18)
O1 C2 C1 . . 115.54(18)
C3 C2 C1 . . 119.58(18)
C2 C3 C4 . . 123.69(17)
C2 C3 H3 . . 118.2
C4 C3 H3 . . 118.2
O2 C4 C3 . . 124.28(18)
O2 C4 C5 . . 115.63(18)
C3 C4 C5 . . 120.07(17)
C4 C5 H5A . . 109.5
C4 C5 H5B . . 109.5
H5A C5 H5B . . 109.5
C4 C5 H5C . . 109.5
H5A C5 H5C . . 109.5
H5B C5 H5C . . 109.5
O3 C6 H6A . . 109.5
O3 C6 H6B . . 109.5
H6A C6 H6B . . 109.5
O3 C6 H6C . . 109.5
H6A C6 H6C . . 109.5
H6B C6 H6C . . 109.5
O4 C7 H7A . . 109.5
O4 C7 H7B . . 109.5
H7A C7 H7B . . 109.5
O4 C7 H7C . . 109.5
H7A C7 H7C . . 109.5
H7B C7 H7C . . 109.5
O5 C8 H8A . . 109.5
O5 C8 H8B . . 109.5
H8A C8 H8B . . 109.5
O5 C8 H8C . . 109.5
H8A C8 H8C . . 109.5
H8B C8 H8C . . 109.5
C10 C9 H9A . . 109.5
C10 C9 H9B . . 109.5
H9A C9 H9B . . 109.5
C10 C9 H9C . . 109.5
H9A C9 H9C . . 109.5
H9B C9 H9C . . 109.5
O6 C10 C11 . . 124.49(18)
O6 C10 C9 . . 115.14(17)
C11 C10 C9 . . 120.37(18)
C12 C11 C10 . . 124.99(17)
C12 C11 H11 . . 117.5
C10 C11 H11 . . 117.5
O7 C12 C11 . . 124.67(17)
O7 C12 C13 . . 115.52(18)
C11 C12 C13 . . 119.81(17)
C12 C13 H13A . . 109.5
C12 C13 H13B . . 109.5
H13A C13 H13B . . 109.5
C12 C13 H13C . . 109.5
H13A C13 H13C . . 109.5
H13B C13 H13C . . 109.5

loop_
_geom_bond_atom_site_label_1
_geom_bond_atom_site_label_2
_geom_bond_site_symmetry_2
_geom_bond_distance
Fe1 O3 . 1.9861(12)
Fe1 O5 5_666 1.9885(12)
Fe1 O2 . 1.9934(13)
Fe1 O1 . 1.9971(13)
Fe1 O4 . 2.2135(12)
Fe1 Cl1 . 2.2776(5)
Fe2 O7 . 1.9692(12)
Fe2 O6 . 1.9717(13)
Fe2 O3 . 1.9755(12)
Fe2 O5 . 1.9823(12)
Fe2 O4 5_666 2.0809(12)
Fe2 O4 . 2.0815(12)
O1 C2 . 1.278(2)
O2 C4 . 1.274(2)
O3 C6 . 1.433(2)
O4 C7 . 1.436(2)
O4 Fe2 5_666 2.0808(12)
O5 C8 . 1.426(2)
O5 Fe1 5_666 1.9885(12)
O6 C10 . 1.281(2)
O7 C12 . 1.275(2)
C1 C2 . 1.508(3)
C1 H1A . 0.9800
C1 H1B . 0.9800
C1 H1C . 0.9800
C2 C3 . 1.390(3)
C3 C4 . 1.394(3)
C3 H3 . 0.9500
C4 C5 . 1.499(3)
C5 H5A . 0.9800
C5 H5B . 0.9800
C5 H5C . 0.9800
C6 H6A . 0.9800
C6 H6B . 0.9800
C6 H6C . 0.9800
C7 H7A . 0.9800
C7 H7B . 0.9800
C7 H7C . 0.9800
C8 H8A . 0.9800
C8 H8B . 0.9800
C8 H8C . 0.9800
C9 C10 . 1.500(3)
C9 H9A . 0.9800
C9 H9B . 0.9800
C9 H9C . 0.9800
C10 C11 . 1.394(3)
C11 C12 . 1.391(3)
C11 H11 . 0.9500
C12 C13 . 1.502(3)
C13 H13A . 0.9800
C13 H13B . 0.9800
C13 H13C . 0.9800

loop_
_geom_hbond_atom_site_label_D
_geom_hbond_atom_site_label_H
_geom_hbond_atom_site_label_A
_geom_hbond_site_symmetry_A
_geom_hbond_distance_DH
_geom_hbond_distance_HA
_geom_hbond_distance_DA
_geom_hbond_angle_DHA
C3 H3 Cl1 6_656 0.95 2.91 3.797(2) 155.2
C5 H5B Cl1 6_656 0.98 2.91 3.800(2) 152.1

_cod_database_fobs_code 2240965
